data_1517755
loop_
_publ_author_name
'Anindita Mukherjee'
'Amal Dutta'
'Atish Dipankar Jana'
'Goutam K. Patra'

_publ_section_title
;
 Copper(I) and silver(I) coordination assemblies of imino-pyridyl and
 azino-pyridyl ligands: Syntheses, crystal structures, spectroscopic and
 photophysical properties
;
_journal_name_full
;
Inorganica Chimica Acta
;
_journal_page_first 131
_journal_page_last 143
_journal_volume 404
_journal_year 2013
_chemical_formula_sum 'C64 H57 Ag Cl N16 O4'
_chemical_formula_weight 1257.58
_space_group_IT_number 2
_symmetry_cell_setting triclinic
_symmetry_space_group_name_Hall '-P 1'
_symmetry_space_group_name_H-M 'P -1'
_atom_sites_solution_hydrogens geom
_atom_sites_solution_primary direct
_atom_sites_solution_secondary difmap
_cell_angle_alpha 92.809(3)
_cell_angle_beta 95.080(3)
_cell_angle_gamma 112.417(3)
_cell_formula_units_Z 2
_cell_length_a 12.5891(19)
_cell_length_b 12.5922(18)
_cell_length_c 21.591(3)
_cell_measurement_temperature 100(2)
_cell_volume 3138.9(8)
_computing_cell_refinement 'Bruker Apex II'
_computing_data_collection 'Bruker Apex II'
_computing_data_reduction SAINT
_computing_molecular_graphics 'Mercury 2.3, ORTEP3v2'
_computing_publication_material SHELXTL-97
_computing_structure_refinement 'SHELXL-97 (Sheldrick, 1997)'
_computing_structure_solution 'SHELXS-97 (Sheldrick, 1990)'
_diffrn_ambient_temperature 100(2)
_diffrn_detector_area_resol_mean 3
_diffrn_measured_fraction_theta_full 0.991
_diffrn_measured_fraction_theta_max 0.991
_diffrn_measurement_device_type 'Bruker CCD Area Detector'
_diffrn_measurement_method 'Omega scan'
_diffrn_radiation_monochromator graphite
_diffrn_radiation_source 'fine-focus sealed tube'
_diffrn_radiation_type MoK\a
_diffrn_radiation_wavelength 0.71073
_diffrn_reflns_av_R_equivalents 0.0451
_diffrn_reflns_av_sigmaI/netI 0.0563
_diffrn_reflns_limit_h_max 14
_diffrn_reflns_limit_h_min -14
_diffrn_reflns_limit_k_max 14
_diffrn_reflns_limit_k_min -14
_diffrn_reflns_limit_l_max 25
_diffrn_reflns_limit_l_min -25
_diffrn_reflns_number 29177
_diffrn_reflns_theta_full 25.02
_diffrn_reflns_theta_max 25.02
_diffrn_reflns_theta_min 0.95
_exptl_absorpt_coefficient_mu 0.424
_exptl_absorpt_correction_T_max 0.9669
_exptl_absorpt_correction_T_min 0.9051
_exptl_absorpt_correction_type multi-scan
_exptl_absorpt_process_details sadabs
_exptl_crystal_colour colorless
_exptl_crystal_density_diffrn 1.331
_exptl_crystal_density_method 'not measured'
_exptl_crystal_description plate
_exptl_crystal_F_000 1298
_exptl_crystal_size_max 0.24
_exptl_crystal_size_mid 0.14
_exptl_crystal_size_min 0.08
_refine_diff_density_max 0.767
_refine_diff_density_min -0.805
_refine_diff_density_rms 0.073
_refine_ls_extinction_method none
_refine_ls_goodness_of_fit_ref 1.018
_refine_ls_hydrogen_treatment constr
_refine_ls_matrix_type full
_refine_ls_number_parameters 782
_refine_ls_number_reflns 10953
_refine_ls_number_restraints 0
_refine_ls_restrained_S_all 1.018
_refine_ls_R_factor_all 0.0697
_refine_ls_R_factor_gt 0.0470
_refine_ls_shift/su_max 0.000
_refine_ls_shift/su_mean 0.000
_refine_ls_structure_factor_coef Fsqd
_refine_ls_weighting_details 'calc w=1/[\s^2^(Fo^2^)+(0.0616P)^2^+3.9409P] where P=(Fo^2^+2Fc^2^)/3'
_refine_ls_weighting_scheme calc
_refine_ls_wR_factor_gt 0.1187
_refine_ls_wR_factor_ref 0.1331
_reflns_number_gt 8339
_reflns_number_total 10953
_reflns_threshold_expression >2sigma(I)
_cod_data_source_file ICA-2013-404-131-143-6.cif
_cod_data_source_block test5
_cod_original_sg_symbol_H-M P-1
_cod_database_code 1517755

loop_
_symmetry_equiv_pos_as_xyz
'x, y, z'
'-x, -y, -z'

loop_
_atom_site_label
_atom_site_type_symbol
_atom_site_fract_x
_atom_site_fract_y
_atom_site_fract_z
_atom_site_U_iso_or_equiv
_atom_site_adp_type
_atom_site_occupancy
_atom_site_symmetry_multiplicity
_atom_site_calc_flag
_atom_site_refinement_flags
Ag1 Ag 1.17065(3) 0.23730(3) 0.275498(13) 0.03385(11) Uani 1 1 d .
Cl1 Cl 0.00121(10) 0.28171(10) 0.80027(6) 0.0539(3) Uani 1 1 d .
O1 O 0.0383(4) 0.2064(5) 0.8295(3) 0.122(2) Uani 1 1 d .
O2 O -0.1047(3) 0.2218(4) 0.7626(2) 0.0905(13) Uani 1 1 d .
O3 O 0.0896(4) 0.3448(4) 0.7637(2) 0.118(2) Uani 1 1 d .
O4 O -0.0153(5) 0.3558(7) 0.8408(5) 0.244(5) Uani 1 1 d .
N1 N 0.9866(3) 0.1554(3) 0.23047(13) 0.0302(7) Uani 1 1 d .
C2 C 0.9085(3) 0.2001(3) 0.24205(18) 0.0355(9) Uani 1 1 d .
H2 H 0.9322 0.2660 0.2697 0.043 Uiso 1 1 calc R
C3 C 0.7951(3) 0.1539(3) 0.21518(17) 0.0312(8) Uani 1 1 d .
H3 H 0.7440 0.1876 0.2252 0.037 Uiso 1 1 calc R
C4 C 0.7580(3) 0.0571(3) 0.17316(16) 0.0281(8) Uani 1 1 d .
C5 C 0.8383(3) 0.0103(3) 0.16022(17) 0.0323(9) Uani 1 1 d .
H5 H 0.8174 -0.0541 0.1318 0.039 Uiso 1 1 calc R
C6 C 0.9492(3) 0.0609(3) 0.19017(18) 0.0343(9) Uani 1 1 d .
H6 H 1.0013 0.0274 0.1819 0.041 Uiso 1 1 calc R
C7 C 0.6367(3) 0.0039(3) 0.14187(16) 0.0296(8) Uani 1 1 d .
C8 C 0.5495(3) 0.0494(4) 0.16187(19) 0.0391(10) Uani 1 1 d .
H8A H 0.4736 -0.0001 0.1428 0.059 Uiso 1 1 calc R
H8B H 0.5679 0.1258 0.1491 0.059 Uiso 1 1 calc R
H8C H 0.5511 0.0517 0.2065 0.059 Uiso 1 1 calc R
N9 N 0.6190(3) -0.0778(3) 0.09930(14) 0.0301(7) Uani 1 1 d .
N10 N 0.5069(3) -0.1271(3) 0.06711(14) 0.0316(7) Uani 1 1 d .
C11 C 0.5020(3) -0.2048(3) 0.02395(16) 0.0264(8) Uani 1 1 d .
C12 C 0.3953(3) -0.2629(3) -0.01884(16) 0.0264(8) Uani 1 1 d .
C13 C 0.3109(3) -0.2163(3) -0.02586(18) 0.0343(9) Uani 1 1 d .
H13 H 0.3212 -0.1485 -0.0022 0.041 Uiso 1 1 calc R
C14 C 0.2123(3) -0.2696(4) -0.06749(19) 0.0399(10) Uani 1 1 d .
H14 H 0.1570 -0.2375 -0.0719 0.048 Uiso 1 1 calc R
C15 C 0.1958(4) -0.3698(4) -0.10229(19) 0.0418(10) Uani 1 1 d .
H15 H 0.1293 -0.4055 -0.1302 0.050 Uiso 1 1 calc R
C16 C 0.2773(4) -0.4175(4) -0.0960(2) 0.0449(11) Uani 1 1 d .
H16 H 0.2657 -0.4856 -0.1196 0.054 Uiso 1 1 calc R
C17 C 0.3768(3) -0.3646(4) -0.05456(18) 0.0378(9) Uani 1 1 d .
H17 H 0.4317 -0.3974 -0.0506 0.045 Uiso 1 1 calc R
C18 C 0.6076(3) -0.2308(3) 0.01440(16) 0.0259(8) Uani 1 1 d .
C19 C 0.6963(3) -0.1526(3) -0.02059(16) 0.0278(8) Uani 1 1 d .
C20 C 0.6768(4) -0.0679(3) -0.05207(18) 0.0380(9) Uani 1 1 d .
H20 H 0.6054 -0.0618 -0.0524 0.046 Uiso 1 1 calc R
C21 C 0.7611(4) 0.0080(4) -0.0830(2) 0.0464(11) Uani 1 1 d .
H21 H 0.7463 0.0649 -0.1036 0.056 Uiso 1 1 calc R
C22 C 0.8668(4) 0.0000(4) -0.0835(2) 0.0453(11) Uani 1 1 d .
H22 H 0.9237 0.0511 -0.1044 0.054 Uiso 1 1 calc R
C23 C 0.8876(4) -0.0843(4) -0.0529(2) 0.0439(10) Uani 1 1 d .
H23 H 0.9588 -0.0906 -0.0535 0.053 Uiso 1 1 calc R
C24 C 0.8043(3) -0.1599(4) -0.02128(19) 0.0384(9) Uani 1 1 d .
H24 H 0.8200 -0.2159 -0.0003 0.046 Uiso 1 1 calc R
N25 N 0.6242(3) -0.3163(3) 0.03632(13) 0.0292(7) Uani 1 1 d .
N26 N 0.5381(3) -0.3896(3) 0.06828(14) 0.0290(7) Uani 1 1 d .
C27 C 0.5655(3) -0.3886(3) 0.12672(17) 0.0286(8) Uani 1 1 d .
C28 C 0.6769(3) -0.3083(3) 0.16250(18) 0.0371(9) Uani 1 1 d .
H28A H 0.7354 -0.2832 0.1348 0.056 Uiso 1 1 calc R
H28B H 0.7002 -0.3474 0.1947 0.056 Uiso 1 1 calc R
H28C H 0.6664 -0.2425 0.1810 0.056 Uiso 1 1 calc R
C29 C 0.4776(3) -0.4750(3) 0.15976(16) 0.0282(8) Uani 1 1 d .
C30 C 0.4780(3) -0.4619(3) 0.22413(17) 0.0335(9) Uani 1 1 d .
H30 H 0.5345 -0.3983 0.2476 0.040 Uiso 1 1 calc R
C31 C 0.3950(3) -0.5431(4) 0.25312(18) 0.0361(9) Uani 1 1 d .
H31 H 0.3958 -0.5316 0.2961 0.043 Uiso 1 1 calc R
N32 N 1.3134(3) 0.3624(3) 0.22244(14) 0.0371(8) Uani 1 1 d .
C33 C 1.3133(4) 0.3492(4) 0.16052(18) 0.0434(10) Uani 1 1 d .
H33 H 1.2572 0.2836 0.1385 0.052 Uiso 1 1 calc R
C34 C 0.3913(3) -0.5728(4) 0.12777(18) 0.0380(9) Uani 1 1 d .
H34 H 0.3867 -0.5853 0.0846 0.046 Uiso 1 1 calc R
N35 N 1.1484(3) 0.3910(3) 0.33628(14) 0.0353(7) Uani 1 1 d .
C36 C 1.1362(3) 0.3917(3) 0.39722(17) 0.0325(9) Uani 1 1 d .
H36 H 1.1412 0.3310 0.4185 0.039 Uiso 1 1 calc R
C37 C 1.1166(3) 0.4773(3) 0.43001(17) 0.0303(8) Uani 1 1 d .
H37 H 1.1094 0.4742 0.4725 0.036 Uiso 1 1 calc R
C38 C 1.1075(3) 0.5686(3) 0.39946(17) 0.0275(8) Uani 1 1 d .
C39 C 1.1191(3) 0.5678(3) 0.33641(18) 0.0348(9) Uani 1 1 d .
H39 H 1.1130 0.6267 0.3138 0.042 Uiso 1 1 calc R
C40 C 1.1400(3) 0.4790(3) 0.30728(18) 0.0362(9) Uani 1 1 d .
H40 H 1.1486 0.4805 0.2650 0.043 Uiso 1 1 calc R
C41 C 1.0854(3) 0.6622(3) 0.43332(17) 0.0300(8) Uani 1 1 d .
C42 C 1.0315(4) 0.7310(4) 0.3980(2) 0.0446(10) Uani 1 1 d .
H42A H 0.9937 0.7634 0.4257 0.067 Uiso 1 1 calc R
H42B H 0.9757 0.6821 0.3649 0.067 Uiso 1 1 calc R
H42C H 1.0902 0.7921 0.3807 0.067 Uiso 1 1 calc R
N43 N 1.1174(3) 0.6785(3) 0.49261(14) 0.0294(7) Uani 1 1 d .
N44 N 1.0894(3) 0.7620(3) 0.52379(14) 0.0301(7) Uani 1 1 d .
C45 C 1.1686(3) 0.8272(3) 0.56620(16) 0.0265(8) Uani 1 1 d .
C46 C 1.1480(3) 0.9169(3) 0.60378(17) 0.0317(9) Uani 1 1 d .
C47 C 1.2314(4) 0.9897(4) 0.64874(18) 0.0457(11) Uani 1 1 d .
H47 H 1.3028 0.9836 0.6551 0.055 Uiso 1 1 calc R
C48 C 1.2104(6) 1.0722(4) 0.6846(2) 0.0611(14) Uani 1 1 d .
H48 H 1.2673 1.1210 0.7151 0.073 Uiso 1 1 calc R
C49 C 1.1046(6) 1.0815(5) 0.6749(3) 0.0652(16) Uani 1 1 d .
H49 H 1.0899 1.1361 0.6994 0.078 Uiso 1 1 calc R
C50 C 1.0215(5) 1.0112(4) 0.6296(3) 0.0598(14) Uani 1 1 d .
H50 H 0.9510 1.0191 0.6228 0.072 Uiso 1 1 calc R
C51 C 1.0417(4) 0.9286(4) 0.5939(2) 0.0447(11) Uani 1 1 d .
H51 H 0.9847 0.8806 0.5633 0.054 Uiso 1 1 calc R
C52 C 1.2841(3) 0.8174(3) 0.57922(16) 0.0262(8) Uani 1 1 d .
C53 C 1.2993(3) 0.7475(3) 0.62973(16) 0.0264(8) Uani 1 1 d .
C54 C 1.2043(3) 0.6582(3) 0.64760(17) 0.0306(8) Uani 1 1 d .
H54 H 1.1309 0.6413 0.6270 0.037 Uiso 1 1 calc R
C55 C 1.2185(4) 0.5948(3) 0.69560(18) 0.0366(9) Uani 1 1 d .
H55 H 1.1546 0.5353 0.7072 0.044 Uiso 1 1 calc R
C56 C 1.3271(4) 0.6191(4) 0.72644(19) 0.0405(10) Uani 1 1 d .
H56 H 1.3364 0.5760 0.7587 0.049 Uiso 1 1 calc R
C57 C 1.4229(4) 0.7086(4) 0.70907(18) 0.0381(9) Uani 1 1 d .
H57 H 1.4961 0.7252 0.7299 0.046 Uiso 1 1 calc R
C58 C 1.4092(3) 0.7726(3) 0.66112(17) 0.0329(9) Uani 1 1 d .
H58 H 1.4731 0.8323 0.6497 0.039 Uiso 1 1 calc R
N59 N 1.3690(3) 0.8691(3) 0.54775(14) 0.0298(7) Uani 1 1 d .
N60 N 1.3432(3) 0.9385(3) 0.50573(14) 0.0296(7) Uani 1 1 d .
C61 C 1.4071(4) -0.1610(4) 0.42445(19) 0.0377(9) Uani 1 1 d .
H61A H 1.4521 -0.1783 0.4577 0.056 Uiso 1 1 calc R
H61B H 1.4548 -0.1293 0.3922 0.056 Uiso 1 1 calc R
H61C H 1.3434 -0.2304 0.4076 0.056 Uiso 1 1 calc R
C62 C 1.3620(3) -0.0754(3) 0.44903(17) 0.0286(8) Uani 1 1 d .
C63 C 1.3314(3) 0.0004(3) 0.40664(16) 0.0282(8) Uani 1 1 d .
C64 C 1.3246(3) 0.1022(3) 0.43011(17) 0.0325(9) Uani 1 1 d .
H64 H 1.3420 0.1252 0.4726 0.039 Uiso 1 1 calc R
C65 C 1.2921(3) 0.1683(3) 0.39009(18) 0.0347(9) Uani 1 1 d .
H65 H 1.2908 0.2375 0.4063 0.042 Uiso 1 1 calc R
N66 N 1.2621(3) 0.1383(3) 0.32841(14) 0.0329(7) Uani 1 1 d .
C67 C 1.2682(3) 0.0408(3) 0.30603(18) 0.0349(9) Uani 1 1 d .
H67 H 1.2476 0.0186 0.2635 0.042 Uiso 1 1 calc R
C68 C 1.3036(3) -0.0291(3) 0.34273(17) 0.0335(9) Uani 1 1 d .
H68 H 1.3089 -0.0954 0.3248 0.040 Uiso 1 1 calc R
N69 N 0.4339(4) 0.5277(6) 0.4166(2) 0.0919(17) Uani 1 1 d .
C70 C 0.4160(5) 0.5605(5) 0.4638(3) 0.0643(14) Uani 1 1 d .
C71 C 0.3929(5) 0.6004(5) 0.5229(2) 0.0652(14) Uani 1 1 d .
H71A H 0.3848 0.5431 0.5518 0.098 Uiso 1 1 calc R
H71B H 0.3227 0.6138 0.5172 0.098 Uiso 1 1 calc R
H71C H 0.4559 0.6709 0.5390 0.098 Uiso 1 1 calc R
N72 N 0.7630(6) 0.7190(6) 0.4781(3) 0.1008(19) Uani 1 1 d .
C73 C 0.7294(5) 0.6904(5) 0.4273(3) 0.0735(16) Uani 1 1 d .
C74 C 0.6865(7) 0.6530(6) 0.3619(3) 0.103(2) Uani 1 1 d .
H74A H 0.6359 0.5729 0.3579 0.154 Uiso 1 1 calc R
H74B H 0.7505 0.6634 0.3384 0.154 Uiso 1 1 calc R
H74C H 0.6448 0.6978 0.3462 0.154 Uiso 1 1 calc R
N75 N 0.5351(7) 0.1852(6) 0.7450(3) 0.111(2) Uani 1 1 d .
C76 C 0.6045(7) 0.2335(6) 0.7841(4) 0.079(2) Uani 1 1 d .
C77 C 0.6956(5) 0.2983(6) 0.8359(3) 0.085(2) Uani 1 1 d .
H77A H 0.6717 0.2684 0.8746 0.128 Uiso 1 1 calc R
H77B H 0.7075 0.3784 0.8376 0.128 Uiso 1 1 calc R
H77C H 0.7664 0.2900 0.8289 0.128 Uiso 1 1 calc R
N78 N 0.9133(7) 0.6111(10) 0.8821(7) 0.193(6) Uani 1 1 d .
C79 C 0.9021(12) 0.5870(13) 0.9350(9) 0.180(8) Uani 1 1 d .
C80 C 0.903(2) 0.580(2) 0.9943(10) 0.42(2) Uani 1 1 d .

loop_
_atom_site_aniso_label
_atom_site_aniso_U_11
_atom_site_aniso_U_22
_atom_site_aniso_U_33
_atom_site_aniso_U_23
_atom_site_aniso_U_13
_atom_site_aniso_U_12
Ag1 0.03164(17) 0.03718(19) 0.03371(17) 0.00712(12) 0.00426(12) 0.01385(13)
Cl1 0.0426(6) 0.0416(6) 0.0749(8) -0.0036(6) -0.0089(6) 0.0179(5)
O1 0.062(3) 0.148(4) 0.184(5) 0.133(4) 0.048(3) 0.050(3)
O2 0.058(2) 0.083(3) 0.096(3) 0.010(2) -0.018(2) -0.007(2)
O3 0.062(3) 0.102(3) 0.149(4) 0.095(3) -0.017(3) -0.016(2)
O4 0.080(4) 0.217(8) 0.387(12) -0.230(8) -0.018(5) 0.045(5)
N1 0.0323(17) 0.0308(17) 0.0264(16) 0.0004(13) 0.0038(13) 0.0112(15)
C2 0.037(2) 0.033(2) 0.036(2) -0.0063(17) 0.0007(17) 0.0156(19)
C3 0.032(2) 0.031(2) 0.031(2) -0.0051(16) 0.0016(16) 0.0146(18)
C4 0.032(2) 0.0257(19) 0.0255(18) 0.0033(15) 0.0061(15) 0.0087(16)
C5 0.032(2) 0.029(2) 0.033(2) -0.0053(16) 0.0068(16) 0.0087(17)
C6 0.031(2) 0.036(2) 0.039(2) 0.0012(18) 0.0111(17) 0.0150(18)
C7 0.032(2) 0.030(2) 0.0267(19) 0.0013(16) 0.0056(15) 0.0115(17)
C8 0.030(2) 0.045(3) 0.040(2) -0.0101(19) 0.0008(17) 0.0151(19)
N9 0.0279(17) 0.0296(17) 0.0303(17) -0.0033(14) 0.0027(13) 0.0093(14)
N10 0.0274(17) 0.0334(18) 0.0318(17) -0.0016(14) 0.0053(13) 0.0095(14)
C11 0.029(2) 0.0263(19) 0.0232(18) 0.0025(15) 0.0069(15) 0.0085(16)
C12 0.0255(19) 0.027(2) 0.0244(18) 0.0029(15) 0.0070(14) 0.0070(16)
C13 0.033(2) 0.033(2) 0.035(2) -0.0010(17) 0.0044(17) 0.0122(18)
C14 0.029(2) 0.044(3) 0.047(2) 0.006(2) 0.0013(18) 0.0155(19)
C15 0.033(2) 0.047(3) 0.037(2) 0.0021(19) -0.0042(18) 0.008(2)
C16 0.037(2) 0.046(3) 0.044(2) -0.014(2) -0.0036(19) 0.012(2)
C17 0.033(2) 0.041(2) 0.040(2) -0.0061(18) -0.0008(17) 0.0172(19)
C18 0.0253(19) 0.0263(19) 0.0228(18) -0.0023(15) 0.0016(14) 0.0071(16)
C19 0.0278(19) 0.028(2) 0.0226(18) -0.0040(15) 0.0047(15) 0.0059(16)
C20 0.038(2) 0.039(2) 0.040(2) 0.0106(19) 0.0143(18) 0.016(2)
C21 0.052(3) 0.042(3) 0.051(3) 0.016(2) 0.021(2) 0.020(2)
C22 0.046(3) 0.037(2) 0.045(2) 0.003(2) 0.024(2) 0.004(2)
C23 0.030(2) 0.049(3) 0.050(3) 0.002(2) 0.0157(19) 0.011(2)
C24 0.035(2) 0.040(2) 0.040(2) 0.0055(18) 0.0066(18) 0.0142(19)
N25 0.0262(16) 0.0322(18) 0.0251(16) 0.0007(13) 0.0053(13) 0.0067(14)
N26 0.0274(17) 0.0288(17) 0.0308(17) 0.0035(13) 0.0069(13) 0.0099(14)
C27 0.029(2) 0.026(2) 0.032(2) 0.0012(15) 0.0052(16) 0.0113(16)
C28 0.034(2) 0.034(2) 0.037(2) 0.0059(18) 0.0019(17) 0.0052(18)
C29 0.0278(19) 0.030(2) 0.0294(19) 0.0028(16) 0.0028(15) 0.0141(17)
C30 0.034(2) 0.033(2) 0.030(2) 0.0003(16) 0.0000(16) 0.0104(18)
C31 0.039(2) 0.043(2) 0.0261(19) 0.0062(17) 0.0017(17) 0.015(2)
N32 0.0340(18) 0.042(2) 0.0285(17) 0.0037(15) 0.0032(14) 0.0075(16)
C33 0.038(2) 0.047(3) 0.032(2) -0.0006(19) 0.0066(18) 0.002(2)
C34 0.040(2) 0.040(2) 0.028(2) -0.0002(17) 0.0058(17) 0.009(2)
N35 0.0357(19) 0.0354(19) 0.0334(18) 0.0042(14) 0.0041(14) 0.0121(15)
C36 0.033(2) 0.030(2) 0.036(2) 0.0065(17) 0.0064(17) 0.0134(18)
C37 0.027(2) 0.032(2) 0.0283(19) 0.0049(16) 0.0036(15) 0.0074(17)
C38 0.0175(17) 0.026(2) 0.034(2) 0.0005(16) 0.0002(15) 0.0041(15)
C39 0.032(2) 0.035(2) 0.036(2) 0.0071(17) 0.0021(17) 0.0111(18)
C40 0.037(2) 0.040(2) 0.030(2) 0.0037(18) 0.0073(17) 0.0123(19)
C41 0.0197(18) 0.031(2) 0.037(2) 0.0047(16) 0.0038(15) 0.0063(16)
C42 0.052(3) 0.053(3) 0.040(2) 0.003(2) 0.000(2) 0.033(2)
N43 0.0246(16) 0.0273(17) 0.0368(18) -0.0002(14) 0.0032(13) 0.0111(14)
N44 0.0265(17) 0.0296(17) 0.0350(17) 0.0051(14) 0.0059(14) 0.0109(14)
C45 0.029(2) 0.0241(19) 0.0300(19) 0.0087(15) 0.0094(16) 0.0115(16)
C46 0.043(2) 0.029(2) 0.029(2) 0.0102(16) 0.0160(17) 0.0184(18)
C47 0.071(3) 0.045(3) 0.031(2) 0.0035(19) 0.003(2) 0.035(2)
C48 0.112(5) 0.047(3) 0.033(2) -0.002(2) 0.006(3) 0.041(3)
C49 0.113(5) 0.050(3) 0.061(3) 0.021(3) 0.052(3) 0.051(4)
C50 0.064(3) 0.037(3) 0.095(4) 0.025(3) 0.046(3) 0.028(3)
C51 0.041(2) 0.032(2) 0.069(3) 0.014(2) 0.027(2) 0.018(2)
C52 0.0272(19) 0.0226(19) 0.0270(18) 0.0010(15) 0.0027(15) 0.0081(16)
C53 0.029(2) 0.0266(19) 0.0273(18) 0.0025(15) 0.0073(15) 0.0143(16)
C54 0.030(2) 0.031(2) 0.032(2) 0.0030(16) 0.0043(16) 0.0130(17)
C55 0.041(2) 0.031(2) 0.043(2) 0.0118(18) 0.0173(19) 0.0158(19)
C56 0.054(3) 0.044(3) 0.035(2) 0.0133(19) 0.0105(19) 0.029(2)
C57 0.037(2) 0.045(2) 0.036(2) 0.0085(19) 0.0027(18) 0.021(2)
C58 0.028(2) 0.038(2) 0.034(2) 0.0062(17) 0.0068(16) 0.0128(18)
N59 0.0289(17) 0.0309(17) 0.0288(16) 0.0074(13) 0.0023(13) 0.0104(14)
N60 0.0258(16) 0.0328(18) 0.0314(17) 0.0120(14) 0.0057(13) 0.0109(14)
C61 0.039(2) 0.038(2) 0.039(2) 0.0071(18) 0.0065(18) 0.0173(19)
C62 0.0191(18) 0.028(2) 0.034(2) 0.0080(16) 0.0035(15) 0.0036(16)
C63 0.0213(18) 0.029(2) 0.032(2) 0.0079(16) 0.0059(15) 0.0062(16)
C64 0.032(2) 0.040(2) 0.0273(19) 0.0029(17) 0.0038(16) 0.0158(18)
C65 0.036(2) 0.036(2) 0.035(2) 0.0050(17) 0.0039(17) 0.0172(19)
N66 0.0299(17) 0.0375(19) 0.0313(17) 0.0080(14) 0.0042(13) 0.0122(15)
C67 0.037(2) 0.038(2) 0.029(2) 0.0037(17) 0.0047(17) 0.0138(19)
C68 0.034(2) 0.030(2) 0.036(2) 0.0040(17) 0.0051(17) 0.0111(18)
N69 0.072(3) 0.140(5) 0.067(3) -0.016(3) 0.004(3) 0.048(4)
C70 0.059(3) 0.075(4) 0.062(3) 0.002(3) 0.007(3) 0.029(3)
C71 0.082(4) 0.058(3) 0.059(3) -0.004(3) 0.011(3) 0.030(3)
N72 0.119(5) 0.124(5) 0.059(3) 0.001(3) -0.002(3) 0.051(4)
C73 0.080(4) 0.082(4) 0.049(3) 0.006(3) 0.005(3) 0.021(3)
C74 0.114(6) 0.099(5) 0.063(4) 0.001(4) 0.008(4) 0.006(4)
N75 0.159(7) 0.093(5) 0.096(5) 0.010(4) 0.022(5) 0.063(5)
C76 0.107(6) 0.072(5) 0.093(5) 0.037(4) 0.051(5) 0.060(5)
C77 0.069(4) 0.103(5) 0.110(5) 0.043(4) 0.042(4) 0.051(4)
N78 0.060(5) 0.173(11) 0.339(17) -0.049(11) -0.036(8) 0.059(6)
C79 0.127(10) 0.155(10) 0.32(2) 0.108(14) 0.120(13) 0.091(8)
C80 0.68(4) 0.54(3) 0.43(3) 0.43(3) 0.45(3) 0.52(4)

loop_
_atom_type_symbol
_atom_type_description
_atom_type_scat_dispersion_real
_atom_type_scat_dispersion_imag
_atom_type_scat_source
C C 0.0033 0.0016 'International Tables Vol C Tables 4.2.6.8 and 6.1.1.4'
H H 0.0000 0.0000 'International Tables Vol C Tables 4.2.6.8 and 6.1.1.4'
N N 0.0061 0.0033 'International Tables Vol C Tables 4.2.6.8 and 6.1.1.4'
O O 0.0106 0.0060 'International Tables Vol C Tables 4.2.6.8 and 6.1.1.4'
Cl Cl 0.1484 0.1585 'International Tables Vol C Tables 4.2.6.8 and 6.1.1.4'
Ag Ag -0.8971 1.1015 'International Tables Vol C Tables 4.2.6.8 and 6.1.1.4'

loop_
_geom_angle_atom_site_label_1
_geom_angle_atom_site_label_2
_geom_angle_atom_site_label_3
_geom_angle
_geom_angle_site_symmetry_1
_geom_angle_site_symmetry_3
N1 Ag1 N66 123.25(11) . .
N1 Ag1 N32 120.31(11) . .
N66 Ag1 N32 103.83(11) . .
N1 Ag1 N35 96.59(11) . .
N66 Ag1 N35 115.47(11) . .
N32 Ag1 N35 93.54(11) . .
O4 Cl1 O1 112.1(6) . .
O4 Cl1 O2 107.5(3) . .
O1 Cl1 O2 110.5(3) . .
O4 Cl1 O3 108.8(5) . .
O1 Cl1 O3 106.8(3) . .
O2 Cl1 O3 111.2(3) . .
C6 N1 C2 116.3(3) . .
C6 N1 Ag1 122.3(2) . .
C2 N1 Ag1 121.4(2) . .
N1 C2 C3 123.6(4) . .
N1 C2 H2 118.2 . .
C3 C2 H2 118.2 . .
C2 C3 C4 119.5(3) . .
C2 C3 H3 120.3 . .
C4 C3 H3 120.3 . .
C3 C4 C5 117.6(3) . .
C3 C4 C7 122.0(3) . .
C5 C4 C7 120.4(3) . .
C6 C5 C4 119.0(3) . .
C6 C5 H5 120.5 . .
C4 C5 H5 120.5 . .
N1 C6 C5 124.0(3) . .
N1 C6 H6 118.0 . .
C5 C6 H6 118.0 . .
N9 C7 C4 114.4(3) . .
N9 C7 C8 126.8(3) . .
C4 C7 C8 118.8(3) . .
C7 C8 H8A 109.5 . .
C7 C8 H8B 109.5 . .
H8A C8 H8B 109.5 . .
C7 C8 H8C 109.5 . .
H8A C8 H8C 109.5 . .
H8B C8 H8C 109.5 . .
C7 N9 N10 116.1(3) . .
C11 N10 N9 109.8(3) . .
N10 C11 C12 119.8(3) . .
N10 C11 C18 120.7(3) . .
C12 C11 C18 119.4(3) . .
C17 C12 C13 118.2(3) . .
C17 C12 C11 120.8(3) . .
C13 C12 C11 121.0(3) . .
C14 C13 C12 120.7(4) . .
C14 C13 H13 119.7 . .
C12 C13 H13 119.7 . .
C15 C14 C13 120.2(4) . .
C15 C14 H14 119.9 . .
C13 C14 H14 119.9 . .
C14 C15 C16 120.1(4) . .
C14 C15 H15 119.9 . .
C16 C15 H15 119.9 . .
C15 C16 C17 120.2(4) . .
C15 C16 H16 119.9 . .
C17 C16 H16 119.9 . .
C16 C17 C12 120.5(4) . .
C16 C17 H17 119.7 . .
C12 C17 H17 119.7 . .
N25 C18 C19 118.6(3) . .
N25 C18 C11 122.8(3) . .
C19 C18 C11 118.5(3) . .
C20 C19 C24 117.9(3) . .
C20 C19 C18 121.2(3) . .
C24 C19 C18 120.9(3) . .
C21 C20 C19 121.2(4) . .
C21 C20 H20 119.4 . .
C19 C20 H20 119.4 . .
C22 C21 C20 120.4(4) . .
C22 C21 H21 119.8 . .
C20 C21 H21 119.8 . .
C23 C22 C21 119.3(4) . .
C23 C22 H22 120.4 . .
C21 C22 H22 120.4 . .
C22 C23 C24 120.8(4) . .
C22 C23 H23 119.6 . .
C24 C23 H23 119.6 . .
C23 C24 C19 120.3(4) . .
C23 C24 H24 119.8 . .
C19 C24 H24 119.8 . .
C18 N25 N26 117.3(3) . .
C27 N26 N25 115.6(3) . .
N26 C27 C29 115.6(3) . .
N26 C27 C28 124.8(3) . .
C29 C27 C28 119.6(3) . .
C27 C28 H28A 109.5 . .
C27 C28 H28B 109.5 . .
H28A C28 H28B 109.5 . .
C27 C28 H28C 109.5 . .
H28A C28 H28C 109.5 . .
H28B C28 H28C 109.5 . .
C30 C29 C34 116.9(3) . .
C30 C29 C27 121.5(3) . .
C34 C29 C27 121.6(3) . .
C31 C30 C29 120.0(4) . .
C31 C30 H30 120.0 . .
C29 C30 H30 120.0 . .
N32 C31 C30 123.0(4) 1_445 .
N32 C31 H31 118.5 1_445 .
C30 C31 H31 118.5 . .
C31 N32 C33 117.1(3) 1_665 .
C31 N32 Ag1 119.8(2) 1_665 .
C33 N32 Ag1 122.8(3) . .
N32 C33 C34 123.6(4) . 1_665
N32 C33 H33 118.2 . .
C34 C33 H33 118.2 1_665 .
C33 C34 C29 119.4(4) 1_445 .
C33 C34 H34 120.3 1_445 .
C29 C34 H34 120.3 . .
C40 N35 C36 116.7(3) . .
C40 N35 Ag1 118.6(2) . .
C36 N35 Ag1 124.6(2) . .
N35 C36 C37 123.4(3) . .
N35 C36 H36 118.3 . .
C37 C36 H36 118.3 . .
C36 C37 C38 119.6(3) . .
C36 C37 H37 120.2 . .
C38 C37 H37 120.2 . .
C39 C38 C37 117.1(3) . .
C39 C38 C41 121.7(3) . .
C37 C38 C41 121.1(3) . .
C40 C39 C38 119.4(4) . .
C40 C39 H39 120.3 . .
C38 C39 H39 120.3 . .
N35 C40 C39 123.8(4) . .
N35 C40 H40 118.1 . .
C39 C40 H40 118.1 . .
N43 C41 C38 115.6(3) . .
N43 C41 C42 124.8(3) . .
C38 C41 C42 119.5(3) . .
C41 C42 H42A 109.5 . .
C41 C42 H42B 109.5 . .
H42A C42 H42B 109.5 . .
C41 C42 H42C 109.5 . .
H42A C42 H42C 109.5 . .
H42B C42 H42C 109.5 . .
C41 N43 N44 114.4(3) . .
C45 N44 N43 114.2(3) . .
N44 C45 C46 119.4(3) . .
N44 C45 C52 122.8(3) . .
C46 C45 C52 117.7(3) . .
C47 C46 C51 118.9(4) . .
C47 C46 C45 121.2(4) . .
C51 C46 C45 119.9(4) . .
C46 C47 C48 120.7(5) . .
C46 C47 H47 119.6 . .
C48 C47 H47 119.6 . .
C49 C48 C47 119.6(5) . .
C49 C48 H48 120.2 . .
C47 C48 H48 120.2 . .
C50 C49 C48 120.4(5) . .
C50 C49 H49 119.8 . .
C48 C49 H49 119.8 . .
C49 C50 C51 120.2(5) . .
C49 C50 H50 119.9 . .
C51 C50 H50 119.9 . .
C50 C51 C46 120.1(5) . .
C50 C51 H51 119.9 . .
C46 C51 H51 119.9 . .
N59 C52 C53 120.0(3) . .
N59 C52 C45 121.5(3) . .
C53 C52 C45 118.5(3) . .
C54 C53 C58 119.4(3) . .
C54 C53 C52 120.6(3) . .
C58 C53 C52 120.0(3) . .
C55 C54 C53 120.4(4) . .
C55 C54 H54 119.8 . .
C53 C54 H54 119.8 . .
C54 C55 C56 120.3(4) . .
C54 C55 H55 119.9 . .
C56 C55 H55 119.9 . .
C55 C56 C57 119.8(4) . .
C55 C56 H56 120.1 . .
C57 C56 H56 120.1 . .
C58 C57 C56 120.1(4) . .
C58 C57 H57 119.9 . .
C56 C57 H57 119.9 . .
C57 C58 C53 120.0(4) . .
C57 C58 H58 120.0 . .
C53 C58 H58 120.0 . .
C52 N59 N60 112.5(3) . .
C62 N60 N59 116.9(3) 1_565 .
C62 C61 H61A 109.5 . .
C62 C61 H61B 109.5 . .
H61A C61 H61B 109.5 . .
C62 C61 H61C 109.5 . .
H61A C61 H61C 109.5 . .
H61B C61 H61C 109.5 . .
N60 C62 C63 114.1(3) 1_545 .
N60 C62 C61 125.5(3) 1_545 .
C63 C62 C61 120.5(3) . .
C68 C63 C64 117.3(3) . .
C68 C63 C62 121.8(3) . .
C64 C63 C62 120.8(3) . .
C65 C64 C63 119.4(4) . .
C65 C64 H64 120.3 . .
C63 C64 H64 120.3 . .
N66 C65 C64 123.3(4) . .
N66 C65 H65 118.3 . .
C64 C65 H65 118.3 . .
C67 N66 C65 117.2(3) . .
C67 N66 Ag1 124.7(3) . .
C65 N66 Ag1 116.9(3) . .
N66 C67 C68 123.3(4) . .
N66 C67 H67 118.4 . .
C68 C67 H67 118.4 . .
C67 C68 C63 119.4(4) . .
C67 C68 H68 120.3 . .
C63 C68 H68 120.3 . .
N69 C70 C71 179.4(8) . .
C70 C71 H71A 109.5 . .
C70 C71 H71B 109.5 . .
H71A C71 H71B 109.5 . .
C70 C71 H71C 109.5 . .
H71A C71 H71C 109.5 . .
H71B C71 H71C 109.5 . .
N72 C73 C74 179.5(8) . .
C73 C74 H74A 109.5 . .
C73 C74 H74B 109.5 . .
H74A C74 H74B 109.5 . .
C73 C74 H74C 109.5 . .
H74A C74 H74C 109.5 . .
H74B C74 H74C 109.5 . .
N75 C76 C77 179.3(8) . .
C76 C77 H77A 109.5 . .
C76 C77 H77B 109.5 . .
H77A C77 H77B 109.5 . .
C76 C77 H77C 109.5 . .
H77A C77 H77C 109.5 . .
H77B C77 H77C 109.5 . .
N78 C79 C80 170(2) . .

loop_
_geom_bond_atom_site_label_1
_geom_bond_atom_site_label_2
_geom_bond_distance
_geom_bond_site_symmetry_2
Ag1 N1 2.249(3) .
Ag1 N66 2.278(3) .
Ag1 N32 2.325(3) .
Ag1 N35 2.404(3) .
Cl1 O4 1.335(5) .
Cl1 O1 1.364(4) .
Cl1 O2 1.411(4) .
Cl1 O3 1.427(4) .
N1 C6 1.339(5) .
N1 C2 1.342(5) .
C2 C3 1.378(5) .
C2 H2 0.9300 .
C3 C4 1.382(5) .
C3 H3 0.9300 .
C4 C5 1.390(5) .
C4 C7 1.493(5) .
C5 C6 1.376(5) .
C5 H5 0.9300 .
C6 H6 0.9300 .
C7 N9 1.284(5) .
C7 C8 1.504(5) .
C8 H8A 0.9600 .
C8 H8B 0.9600 .
C8 H8C 0.9600 .
N9 N10 1.406(4) .
N10 C11 1.297(4) .
C11 C12 1.469(5) .
C11 C18 1.514(5) .
C12 C17 1.390(5) .
C12 C13 1.398(5) .
C13 C14 1.381(5) .
C13 H13 0.9300 .
C14 C15 1.370(6) .
C14 H14 0.9300 .
C15 C16 1.374(6) .
C15 H15 0.9300 .
C16 C17 1.385(6) .
C16 H16 0.9300 .
C17 H17 0.9300 .
C18 N25 1.277(4) .
C18 C19 1.472(5) .
C19 C20 1.379(5) .
C19 C24 1.399(5) .
C20 C21 1.378(6) .
C20 H20 0.9300 .
C21 C22 1.374(6) .
C21 H21 0.9300 .
C22 C23 1.371(6) .
C22 H22 0.9300 .
C23 C24 1.379(6) .
C23 H23 0.9300 .
C24 H24 0.9300 .
N25 N26 1.391(4) .
N26 C27 1.277(5) .
C27 C29 1.488(5) .
C27 C28 1.495(5) .
C28 H28A 0.9600 .
C28 H28B 0.9600 .
C28 H28C 0.9600 .
C29 C30 1.391(5) .
C29 C34 1.392(5) .
C30 C31 1.377(5) .
C30 H30 0.9300 .
C31 N32 1.334(5) 1_445
C31 H31 0.9300 .
N32 C31 1.334(5) 1_665
N32 C33 1.339(5) .
C33 C34 1.373(6) 1_665
C33 H33 0.9300 .
C34 C33 1.373(6) 1_445
C34 H34 0.9300 .
N35 C40 1.332(5) .
N35 C36 1.338(5) .
C36 C37 1.371(5) .
C36 H36 0.9300 .
C37 C38 1.390(5) .
C37 H37 0.9300 .
C38 C39 1.382(5) .
C38 C41 1.485(5) .
C39 C40 1.379(5) .
C39 H39 0.9300 .
C40 H40 0.9300 .
C41 N43 1.290(5) .
C41 C42 1.487(5) .
C42 H42A 0.9600 .
C42 H42B 0.9600 .
C42 H42C 0.9600 .
N43 N44 1.393(4) .
N44 C45 1.283(5) .
C45 C46 1.474(5) .
C45 C52 1.509(5) .
C46 C47 1.373(6) .
C46 C51 1.400(6) .
C47 C48 1.384(6) .
C47 H47 0.9300 .
C48 C49 1.380(8) .
C48 H48 0.9300 .
C49 C50 1.365(8) .
C49 H49 0.9300 .
C50 C51 1.376(6) .
C50 H50 0.9300 .
C51 H51 0.9300 .
C52 N59 1.292(5) .
C52 C53 1.478(5) .
C53 C54 1.393(5) .
C53 C58 1.398(5) .
C54 C55 1.379(5) .
C54 H54 0.9300 .
C55 C56 1.380(6) .
C55 H55 0.9300 .
C56 C57 1.397(6) .
C56 H56 0.9300 .
C57 C58 1.381(5) .
C57 H57 0.9300 .
C58 H58 0.9300 .
N59 N60 1.391(4) .
N60 C62 1.283(5) 1_565
C61 C62 1.493(5) .
C61 H61A 0.9600 .
C61 H61B 0.9600 .
C61 H61C 0.9600 .
C62 N60 1.283(5) 1_545
C62 C63 1.484(5) .
C63 C68 1.389(5) .
C63 C64 1.390(5) .
C64 C65 1.369(5) .
C64 H64 0.9300 .
C65 N66 1.346(5) .
C65 H65 0.9300 .
N66 C67 1.328(5) .
C67 C68 1.381(5) .
C67 H67 0.9300 .
C68 H68 0.9300 .
N69 C70 1.154(7) .
C70 C71 1.442(7) .
C71 H71A 0.9600 .
C71 H71B 0.9600 .
C71 H71C 0.9600 .
N72 C73 1.129(7) .
C73 C74 1.454(8) .
C74 H74A 0.9600 .
C74 H74B 0.9600 .
C74 H74C 0.9600 .
N75 C76 1.122(9) .
C76 C77 1.484(10) .
C77 H77A 0.9600 .
C77 H77B 0.9600 .
C77 H77C 0.9600 .
N78 C79 1.201(18) .
C79 C80 1.29(2) .

loop_
_geom_hbond_atom_site_label_D
_geom_hbond_atom_site_label_H
_geom_hbond_atom_site_label_A
_geom_hbond_distance_DH
_geom_hbond_distance_HA
_geom_hbond_distance_DA
_geom_hbond_angle_DHA
_geom_hbond_site_symmetry_A
C77 H77C O4 0.96 2.53 3.420(8) 153.4 1_655
C31 H31 N69 0.93 2.62 3.542(6) 170.1 1_545
C22 H22 O1 0.93 2.53 3.444(6) 165.7 1_654
